data_4337821
loop_
_publ_author_name
'Kobayashi, Atsushi'
'Yamamoto, Daisuke'
'Horiki, Hiroyuki'
'Sawaguchi, Kana'
'Matsumoto, Takeshi'
'Nakajima, Kiyohiko'
'Chang, Ho-Chol'
'Kato, Masako'

_publ_section_title
;
 Photoinduced Dimerization Reaction Coupled with Oxygenation of a
 Platinum(II)-Hydrazone Complex.
;
_journal_issue 5
_journal_name_full 'Inorganic chemistry'
_journal_page_first 2573
_journal_page_last 2581
_journal_paper_doi 10.1021/ic402879g
_journal_volume 53
_journal_year 2014
_chemical_formula_moiety 'C48 H36 Cl2 N6 O P2 Pt2'
_chemical_formula_sum 'C48 H36 Cl2 N6 O P2 Pt2'
_chemical_formula_weight 1235.89
_space_group_IT_number 14
_symmetry_cell_setting monoclinic
_symmetry_Int_Tables_number 14
_symmetry_space_group_name_Hall '-P 2yn'
_symmetry_space_group_name_H-M 'P 1 21/n 1'
_atom_sites_solution_hydrogens geom
_atom_sites_solution_primary direct
_atom_sites_solution_secondary difmap
_cell_angle_alpha 90.0000
_cell_angle_beta 98.718(3)
_cell_angle_gamma 90.0000
_cell_formula_units_Z 4
_cell_length_a 15.241(5)
_cell_length_b 11.609(4)
_cell_length_c 25.365(8)
_cell_measurement_temperature 130
_cell_measurement_theta_max 28.16
_cell_volume 4436(3)
_computing_cell_refinement 'CrystalClear-SM Expert 2.0 r16'
_computing_data_collection 'CrystalClear-SM Expert 2.0 r16 (Rigaku, 2013)'
_computing_data_reduction 'CrystalClear-SM Expert 2.0 r16'
_computing_molecular_graphics 'CrystalStructure 4.0'
_computing_publication_material 'CrystalStructure 4.0 (Rigaku, 2010)'
_computing_structure_refinement 'SHELXL97 (Sheldrick, 2008)'
_computing_structure_solution 'SIR92 (Altomare, et al., 1994)'
_diffrn_ambient_temperature 130
_diffrn_detector_area_resol_mean 14.629
_diffrn_measured_fraction_theta_full 0.941
_diffrn_measured_fraction_theta_max 0.941
_diffrn_measurement_device_type 'Rigaku Mercury70'
_diffrn_measurement_method \w
_diffrn_radiation_type Synchrotron
_diffrn_radiation_wavelength 0.68900
_diffrn_reflns_av_R_equivalents 0.1697
_diffrn_reflns_limit_h_max 20
_diffrn_reflns_limit_h_min -20
_diffrn_reflns_limit_k_max 15
_diffrn_reflns_limit_k_min -15
_diffrn_reflns_limit_l_max 33
_diffrn_reflns_limit_l_min -34
_diffrn_reflns_number 45115
_diffrn_reflns_theta_full 28.16
_diffrn_reflns_theta_max 28.16
_diffrn_standards_number 0
_exptl_absorpt_coefficient_mu 65.10
_exptl_absorpt_correction_T_max 1.000
_exptl_absorpt_correction_T_min 0.322
_exptl_absorpt_correction_type multi-scan
_exptl_absorpt_process_details 'REQAB (Rigaku, 1998)'
_exptl_crystal_colour red
_exptl_crystal_density_diffrn 1.850
_exptl_crystal_density_method 'not measured'
_exptl_crystal_description Platelet
_exptl_crystal_F_000 2376.00
_exptl_crystal_size_max 0.200
_exptl_crystal_size_mid 0.200
_exptl_crystal_size_min 0.200
_refine_diff_density_max 5.460
_refine_diff_density_min -5.580
_refine_ls_extinction_method none
_refine_ls_goodness_of_fit_ref 1.082
_refine_ls_hydrogen_treatment constr
_refine_ls_number_parameters 550
_refine_ls_number_reflns 11231
_refine_ls_number_restraints 0
_refine_ls_R_factor_gt 0.0676
_refine_ls_shift/su_max 0.001
_refine_ls_structure_factor_coef Fsqd
_refine_ls_weighting_details 'w = 1/[\s^2^(Fo^2^)+(0.1067P)^2^+12.6374P] where P=(Fo^2^+2Fc^2^)/3'
_refine_ls_weighting_scheme calc
_refine_ls_wR_factor_ref 0.2046
_reflns_number_gt 9640
_reflns_number_total 11231
_reflns_threshold_expression F^2^>2.0\s(F^2^)
_cod_data_source_file ic402879g_si_001.cif
_cod_data_source_block '__Pt2'
_cod_database_code 4337821

loop_
_symmetry_equiv_pos_site_id
_symmetry_equiv_pos_as_xyz
1 +X,+Y,+Z
2 1/2-X,1/2+Y,1/2-Z
3 -X,-Y,-Z
4 1/2+X,1/2-Y,1/2+Z

loop_
_atom_site_label
_atom_site_type_symbol
_atom_site_fract_x
_atom_site_fract_y
_atom_site_fract_z
_atom_site_U_iso_or_equiv
_atom_site_adp_type
_atom_site_occupancy
_atom_site_symmetry_multiplicity
_atom_site_calc_flag
_atom_site_refinement_flags
Pt1a Pt 1.167887(18) 0.27879(2) 0.244635(10) 0.02400(11) Uani 1.0 4 d .
Pt1b Pt 0.798631(19) 0.14957(2) 0.095700(11) 0.02607(11) Uani 1.0 4 d .
Cl1a Cl 1.26706(15) 0.35919(19) 0.31195(9) 0.0392(5) Uani 1.0 4 d .
Cl1b Cl 0.66687(18) 0.0519(3) 0.09175(14) 0.0601(8) Uani 1.0 4 d .
P1a P 1.27790(14) 0.23744(16) 0.20013(8) 0.0246(4) Uani 1.0 4 d .
P1b P 0.72985(14) 0.31727(17) 0.08908(8) 0.0270(4) Uani 1.0 4 d .
O1 O 1.0311(4) 0.3407(5) 0.0856(3) 0.0346(13) Uani 1.0 4 d .
N1a N 1.0698(5) 0.2132(6) 0.1922(3) 0.0262(13) Uani 1.0 4 d .
N1b N 0.9192(5) 0.2177(6) 0.0980(3) 0.0273(13) Uani 1.0 4 d .
N2a N 0.9862(5) 0.2230(6) 0.2056(3) 0.0277(14) Uani 1.0 4 d .
N2b N 0.9872(5) 0.1355(6) 0.1143(3) 0.0287(14) Uani 1.0 4 d .
N3a N 1.0604(5) 0.3188(6) 0.2813(3) 0.0253(13) Uani 1.0 4 d .
N3b N 0.8739(5) 0.0022(6) 0.1092(3) 0.0249(12) Uani 1.0 4 d .
C1a C 1.2401(6) 0.1609(7) 0.1379(3) 0.0266(15) Uani 1.0 4 d .
C1b C 0.7941(7) 0.4240(7) 0.0592(3) 0.0303(17) Uani 1.0 4 d .
C2a C 1.3081(7) 0.1272(8) 0.1091(4) 0.0344(17) Uani 1.0 4 d .
C2b C 0.7481(6) 0.5210(8) 0.0357(4) 0.0366(19) Uani 1.0 4 d .
C3a C 1.2876(7) 0.0746(8) 0.0589(4) 0.0361(18) Uani 1.0 4 d .
C3b C 0.7920(7) 0.6115(7) 0.0163(4) 0.0342(18) Uani 1.0 4 d .
C4a C 1.1979(7) 0.0588(9) 0.0381(4) 0.040(2) Uani 1.0 4 d .
C4b C 0.8837(7) 0.6084(8) 0.0206(4) 0.0366(19) Uani 1.0 4 d .
C5a C 1.1329(7) 0.0949(8) 0.0656(4) 0.0368(18) Uani 1.0 4 d .
C5b C 0.9300(6) 0.5148(7) 0.0446(4) 0.0328(17) Uani 1.0 4 d .
C6a C 1.1505(6) 0.1440(7) 0.1180(3) 0.0302(16) Uani 1.0 4 d .
C6b C 0.8873(6) 0.4184(7) 0.0630(3) 0.0268(15) Uani 1.0 4 d .
C7a C 1.0719(6) 0.1710(7) 0.1443(3) 0.0268(15) Uani 1.0 4 d .
C7b C 0.9499(6) 0.3216(7) 0.0837(3) 0.0283(15) Uani 1.0 4 d .
C8a C 0.9843(6) 0.2788(6) 0.2519(4) 0.0275(15) Uani 1.0 4 d .
C8b C 0.9616(6) 0.0247(7) 0.1227(3) 0.0289(15) Uani 1.0 4 d .
C9a C 0.9017(6) 0.3000(7) 0.2691(4) 0.0315(16) Uani 1.0 4 d .
C9b C 1.0196(7) -0.0650(8) 0.1415(4) 0.0386(19) Uani 1.0 4 d .
C10a C 0.8997(7) 0.3615(9) 0.3152(4) 0.041(2) Uani 1.0 4 d .
C10b C 0.9906(7) -0.1748(8) 0.1447(4) 0.0368(19) Uani 1.0 4 d .
C11a C 0.9780(6) 0.4002(8) 0.3449(4) 0.0342(18) Uani 1.0 4 d .
C11b C 0.8995(8) -0.1993(7) 0.1277(4) 0.039(2) Uani 1.0 4 d .
C12a C 1.0578(6) 0.3781(7) 0.3270(4) 0.0314(16) Uani 1.0 4 d .
C12b C 0.8451(6) -0.1090(7) 0.1108(4) 0.0310(16) Uani 1.0 4 d .
C13a C 1.3265(6) 0.3690(6) 0.1765(4) 0.0306(17) Uani 1.0 4 d .
C13b C 0.6210(6) 0.3159(8) 0.0497(3) 0.0320(17) Uani 1.0 4 d .
C14a C 1.2826(8) 0.4212(8) 0.1303(4) 0.041(2) Uani 1.0 4 d .
C14b C 0.6113(7) 0.2620(9) -0.0007(4) 0.040(2) Uani 1.0 4 d .
C15a C 1.3131(10) 0.5236(8) 0.1132(4) 0.057(4) Uani 1.0 4 d .
C15b C 0.5279(8) 0.2534(10) -0.0313(4) 0.049(3) Uani 1.0 4 d .
C16a C 1.3868(10) 0.5766(9) 0.1418(4) 0.059(4) Uani 1.0 4 d .
C16b C 0.4558(7) 0.2966(10) -0.0132(4) 0.047(3) Uani 1.0 4 d .
C17a C 1.4303(9) 0.5270(8) 0.1884(5) 0.050(3) Uani 1.0 4 d .
C17b C 0.4640(7) 0.3511(11) 0.0359(5) 0.054(3) Uani 1.0 4 d .
C18a C 1.4001(7) 0.4225(7) 0.2066(4) 0.0362(19) Uani 1.0 4 d .
C18b C 0.5446(7) 0.3603(10) 0.0670(4) 0.044(3) Uani 1.0 4 d .
C19a C 1.3687(6) 0.1555(6) 0.2384(3) 0.0255(15) Uani 1.0 4 d .
C19b C 0.7138(6) 0.3792(7) 0.1533(3) 0.0299(16) Uani 1.0 4 d .
C20a C 1.4565(6) 0.1563(7) 0.2262(4) 0.0318(17) Uani 1.0 4 d .
C20b C 0.6708(6) 0.3112(9) 0.1874(4) 0.0362(18) Uani 1.0 4 d .
C21a C 1.5212(6) 0.0944(8) 0.2578(4) 0.0361(18) Uani 1.0 4 d .
C21b C 0.6530(8) 0.3585(11) 0.2355(4) 0.049(3) Uani 1.0 4 d .
C22a C 1.5027(6) 0.0321(7) 0.3008(4) 0.0346(18) Uani 1.0 4 d .
C22b C 0.6812(8) 0.4683(11) 0.2498(4) 0.048(3) Uani 1.0 4 d .
C23a C 1.4177(7) 0.0301(7) 0.3132(4) 0.0352(18) Uani 1.0 4 d .
C23b C 0.7248(8) 0.5346(10) 0.2165(4) 0.048(3) Uani 1.0 4 d .
C24a C 1.3488(7) 0.0932(7) 0.2823(4) 0.0325(17) Uani 1.0 4 d .
C24b C 0.7421(6) 0.4905(8) 0.1684(4) 0.0345(17) Uani 1.0 4 d .
H2a H 1.3672 0.1399 0.1236 0.0412 Uiso 1.0 4 calc R
H2b H 0.6866 0.5238 0.0331 0.0439 Uiso 1.0 4 calc R
H3a H 1.3322 0.0509 0.0400 0.0433 Uiso 1.0 4 calc R
H3b H 0.7604 0.6742 0.0004 0.0411 Uiso 1.0 4 calc R
H4a H 1.1826 0.0233 0.0052 0.0485 Uiso 1.0 4 calc R
H4b H 0.9140 0.6689 0.0074 0.0439 Uiso 1.0 4 calc R
H5a H 1.0741 0.0874 0.0496 0.0442 Uiso 1.0 4 calc R
H5b H 0.9917 0.5157 0.0487 0.0393 Uiso 1.0 4 calc R
H9a H 0.8494 0.2726 0.2494 0.0378 Uiso 1.0 4 calc R
H9b H 1.0795 -0.0488 0.1520 0.0464 Uiso 1.0 4 calc R
H10a H 0.8456 0.3772 0.3265 0.0497 Uiso 1.0 4 calc R
H10b H 1.0297 -0.2331 0.1578 0.0441 Uiso 1.0 4 calc R
H11a H 0.9769 0.4405 0.3765 0.0411 Uiso 1.0 4 calc R
H11b H 0.8777 -0.2741 0.1280 0.0466 Uiso 1.0 4 calc R
H12a H 1.1104 0.4043 0.3467 0.0377 Uiso 1.0 4 calc R
H12b H 0.7852 -0.1240 0.0998 0.0372 Uiso 1.0 4 calc R
H14a H 1.2328 0.3864 0.1111 0.0497 Uiso 1.0 4 calc R
H14b H 0.6607 0.2322 -0.0134 0.0477 Uiso 1.0 4 calc R
H15a H 1.2840 0.5578 0.0822 0.0681 Uiso 1.0 4 calc R
H15b H 0.5218 0.2177 -0.0645 0.0582 Uiso 1.0 4 calc R
H16a H 1.4074 0.6457 0.1297 0.0702 Uiso 1.0 4 calc R
H16b H 0.4002 0.2897 -0.0339 0.0570 Uiso 1.0 4 calc R
H17a H 1.4796 0.5632 0.2075 0.0594 Uiso 1.0 4 calc R
H17b H 0.4139 0.3816 0.0477 0.0646 Uiso 1.0 4 calc R
H18a H 1.4282 0.3893 0.2381 0.0434 Uiso 1.0 4 calc R
H18b H 0.5492 0.3965 0.1000 0.0523 Uiso 1.0 4 calc R
H20a H 1.4701 0.1981 0.1973 0.0381 Uiso 1.0 4 calc R
H20b H 0.6543 0.2359 0.1781 0.0435 Uiso 1.0 4 calc R
H21a H 1.5788 0.0947 0.2498 0.0433 Uiso 1.0 4 calc R
H21b H 0.6221 0.3157 0.2577 0.0584 Uiso 1.0 4 calc R
H22a H 1.5477 -0.0090 0.3216 0.0415 Uiso 1.0 4 calc R
H22b H 0.6708 0.4984 0.2823 0.0581 Uiso 1.0 4 calc R
H23a H 1.4055 -0.0131 0.3421 0.0423 Uiso 1.0 4 calc R
H23b H 0.7426 0.6091 0.2265 0.0577 Uiso 1.0 4 calc R
H24a H 1.2917 0.0932 0.2910 0.0390 Uiso 1.0 4 calc R
H24b H 0.7723 0.5346 0.1463 0.0414 Uiso 1.0 4 calc R

loop_
_atom_site_aniso_label
_atom_site_aniso_U_11
_atom_site_aniso_U_22
_atom_site_aniso_U_33
_atom_site_aniso_U_12
_atom_site_aniso_U_13
_atom_site_aniso_U_23
Pt1a 0.01846(19) 0.01967(16) 0.03427(18) 0.00006(9) 0.00532(12) 0.00080(9)
Pt1b 0.02081(19) 0.02322(17) 0.03450(18) -0.00036(10) 0.00520(12) 0.00497(9)
Cl1a 0.0288(12) 0.0405(11) 0.0486(11) -0.0026(9) 0.0070(9) -0.0139(9)
Cl1b 0.0268(14) 0.0444(13) 0.107(3) -0.0058(11) 0.0045(13) 0.0262(14)
P1a 0.0208(10) 0.0189(8) 0.0350(9) -0.0000(7) 0.0070(7) 0.0009(7)
P1b 0.0223(11) 0.0266(9) 0.0323(9) 0.0042(8) 0.0050(7) 0.0040(8)
O1 0.024(4) 0.032(3) 0.048(4) 0.000(3) 0.006(3) 0.014(3)
N1a 0.017(4) 0.024(3) 0.037(4) -0.005(3) 0.002(3) 0.002(3)
N1b 0.025(4) 0.021(3) 0.035(3) 0.002(3) 0.002(3) 0.008(3)
N2a 0.024(4) 0.024(3) 0.035(4) 0.004(3) 0.005(3) 0.009(3)
N2b 0.028(4) 0.020(3) 0.038(4) 0.002(3) 0.003(3) -0.006(3)
N3a 0.019(4) 0.024(3) 0.035(3) 0.004(3) 0.010(3) -0.001(3)
N3b 0.023(4) 0.024(3) 0.028(3) -0.001(3) 0.003(3) 0.003(3)
C1a 0.024(4) 0.024(4) 0.033(4) -0.001(3) 0.006(3) 0.001(3)
C1b 0.044(5) 0.030(4) 0.016(3) -0.000(4) 0.003(3) 0.002(3)
C2a 0.030(5) 0.028(4) 0.048(5) 0.003(4) 0.013(4) 0.002(4)
C2b 0.024(5) 0.042(5) 0.041(4) 0.007(4) -0.006(4) 0.009(4)
C3a 0.033(5) 0.034(5) 0.044(5) 0.009(4) 0.015(4) 0.006(4)
C3b 0.038(5) 0.022(4) 0.042(4) 0.008(4) 0.007(4) 0.008(3)
C4a 0.050(7) 0.038(5) 0.034(4) -0.005(4) 0.007(4) -0.001(4)
C4b 0.037(6) 0.029(4) 0.046(5) -0.005(4) 0.015(4) 0.003(4)
C5a 0.026(5) 0.043(5) 0.041(4) -0.004(4) 0.004(4) -0.003(4)
C5b 0.027(5) 0.028(4) 0.045(4) 0.007(4) 0.011(4) 0.004(4)
C6a 0.027(5) 0.029(4) 0.033(4) -0.003(3) 0.001(3) 0.004(3)
C6b 0.029(5) 0.021(4) 0.033(4) -0.000(3) 0.014(3) -0.001(3)
C7a 0.023(4) 0.021(3) 0.036(4) 0.000(3) 0.003(3) 0.001(3)
C7b 0.027(5) 0.028(4) 0.030(4) -0.002(3) 0.003(3) -0.001(3)
C8a 0.023(4) 0.020(4) 0.042(4) -0.003(3) 0.012(3) 0.005(3)
C8b 0.022(4) 0.030(4) 0.036(4) -0.002(3) 0.010(3) 0.001(3)
C9a 0.020(4) 0.032(4) 0.044(4) 0.004(3) 0.009(3) 0.009(4)
C9b 0.038(6) 0.033(5) 0.045(5) 0.007(4) 0.003(4) 0.002(4)
C10a 0.034(6) 0.047(6) 0.047(5) 0.008(4) 0.019(4) 0.001(4)
C10b 0.043(6) 0.026(4) 0.041(4) 0.004(4) 0.005(4) 0.005(4)
C11a 0.030(5) 0.035(5) 0.040(4) 0.004(4) 0.012(4) -0.001(4)
C11b 0.054(7) 0.018(4) 0.044(5) -0.004(4) 0.006(4) -0.000(3)
C12a 0.031(5) 0.027(4) 0.037(4) 0.001(4) 0.006(3) -0.001(3)
C12b 0.028(5) 0.024(4) 0.041(4) -0.005(3) 0.002(3) 0.001(3)
C13a 0.039(5) 0.013(3) 0.044(4) -0.004(3) 0.020(4) -0.001(3)
C13b 0.024(5) 0.040(5) 0.032(4) -0.000(4) 0.003(3) 0.001(4)
C14a 0.055(7) 0.030(5) 0.040(4) 0.008(4) 0.009(4) -0.002(4)
C14b 0.032(5) 0.047(5) 0.040(5) -0.000(4) 0.006(4) -0.010(4)
C15a 0.109(11) 0.027(5) 0.035(5) -0.003(6) 0.015(6) 0.001(4)
C15b 0.045(7) 0.048(6) 0.049(5) 0.009(5) -0.004(5) -0.009(5)
C16a 0.108(11) 0.027(5) 0.048(5) -0.022(6) 0.035(6) -0.003(4)
C16b 0.028(6) 0.053(6) 0.055(6) -0.007(5) -0.017(4) 0.007(5)
C17a 0.060(8) 0.029(5) 0.065(6) -0.011(5) 0.028(6) -0.013(5)
C17b 0.019(5) 0.084(9) 0.057(6) 0.011(5) -0.001(4) -0.005(6)
C18a 0.035(5) 0.021(4) 0.054(5) -0.007(4) 0.012(4) -0.007(4)
C18b 0.024(5) 0.058(6) 0.047(5) 0.014(5) -0.000(4) -0.010(5)
C19a 0.025(4) 0.015(3) 0.034(4) -0.002(3) -0.000(3) -0.000(3)
C19b 0.025(5) 0.030(4) 0.035(4) -0.001(4) 0.004(3) 0.004(3)
C20a 0.029(5) 0.025(4) 0.041(4) -0.001(3) 0.003(4) -0.005(3)
C20b 0.023(5) 0.046(5) 0.039(4) -0.005(4) 0.004(4) 0.002(4)
C21a 0.025(5) 0.031(4) 0.052(5) 0.004(4) 0.004(4) -0.012(4)
C21b 0.037(6) 0.069(8) 0.041(5) -0.005(5) 0.013(4) 0.006(5)
C22a 0.026(5) 0.018(4) 0.056(5) 0.004(3) -0.006(4) -0.004(4)
C22b 0.044(6) 0.060(7) 0.044(5) 0.008(5) 0.016(4) -0.012(5)
C23a 0.037(6) 0.022(4) 0.044(4) 0.005(4) -0.001(4) -0.001(3)
C23b 0.039(6) 0.051(6) 0.054(6) 0.001(5) 0.010(5) -0.018(5)
C24a 0.036(5) 0.025(4) 0.038(4) 0.000(4) 0.009(4) 0.004(3)
C24b 0.026(5) 0.037(5) 0.041(4) 0.002(4) 0.008(4) -0.007(4)

loop_
_atom_type_symbol
_atom_type_description
_atom_type_scat_dispersion_real
_atom_type_scat_dispersion_imag
_atom_type_scat_source
C C 0.0000 0.0000
;
International Tables for Crystallography
(1992, Vol. C, Tables 4.2.6.8 and 6.1.1.4)
;
H H 0.0000 0.0000
;
International Tables for Crystallography
(1992, Vol. C, Table 6.1.1.4)
;
Cl Cl 0.0000 0.0000
;
International Tables for Crystallography
(1992, Vol. C, Tables 4.2.6.8 and 6.1.1.4)
;
N N 0.0000 0.0000
;
International Tables for Crystallography
(1992, Vol. C, Tables 4.2.6.8 and 6.1.1.4)
;
O O 0.0000 0.0000
;
International Tables for Crystallography
(1992, Vol. C, Tables 4.2.6.8 and 6.1.1.4)
;
P P 0.0000 0.0000
;
International Tables for Crystallography
(1992, Vol. C, Tables 4.2.6.8 and 6.1.1.4)
;
Pt Pt 0.0000 0.0000
;
International Tables for Crystallography
(1992, Vol. C, Tables 4.2.6.8 and 6.1.1.4)
;

loop_
_geom_angle_atom_site_label_1
_geom_angle_atom_site_label_2
_geom_angle_atom_site_label_3
_geom_angle
_geom_angle_publ_flag
Cl1a Pt1a P1a 90.19(9) yes
Cl1a Pt1a N1a 172.6(3) yes
Cl1a Pt1a N3a 92.97(18) yes
P1a Pt1a N1a 97.2(2) yes
P1a Pt1a N3a 176.25(18) yes
N1a Pt1a N3a 79.6(3) yes
Cl1b Pt1b P1b 91.73(9) yes
Cl1b Pt1b N1b 173.7(2) yes
Cl1b Pt1b N3b 93.4(2) yes
P1b Pt1b N1b 94.43(19) yes
P1b Pt1b N3b 172.94(17) yes
N1b Pt1b N3b 80.6(3) yes
Pt1a P1a C1a 112.5(3) yes
Pt1a P1a C13a 111.2(3) yes
Pt1a P1a C19a 114.3(3) yes
C1a P1a C13a 102.2(4) yes
C1a P1a C19a 108.6(4) yes
C13a P1a C19a 107.2(4) yes
Pt1b P1b C1b 110.8(3) yes
Pt1b P1b C13b 114.9(3) yes
Pt1b P1b C19b 113.9(3) yes
C1b P1b C13b 106.6(4) yes
C1b P1b C19b 104.9(4) yes
C13b P1b C19b 105.1(4) yes
Pt1a N1a N2a 115.7(5) yes
Pt1a N1a C7a 129.6(6) yes
N2a N1a C7a 114.4(7) yes
Pt1b N1b N2b 111.7(5) yes
Pt1b N1b C7b 134.1(6) yes
N2b N1b C7b 114.0(7) yes
N1a N2a C8a 113.6(7) yes
N1b N2b C7a 120.7(6) yes
N1b N2b C8b 117.6(7) yes
C7a N2b C8b 115.9(7) yes
Pt1a N3a C8a 110.3(6) yes
Pt1a N3a C12a 129.1(6) yes
C8a N3a C12a 120.6(8) yes
Pt1b N3b C8b 112.7(5) yes
Pt1b N3b C12b 128.1(6) yes
C8b N3b C12b 118.9(7) yes
P1a C1a C2a 114.9(6) yes
P1a C1a C6a 122.9(7) yes
C2a C1a C6a 122.0(8) yes
P1b C1b C2b 117.2(7) yes
P1b C1b C6b 122.8(6) yes
C2b C1b C6b 119.8(8) yes
C1a C2a C3a 120.6(9) yes
C1b C2b C3b 121.6(9) yes
C2a C3a C4a 117.9(9) yes
C2b C3b C4b 119.4(8) yes
C3a C4a C5a 120.8(8) yes
C3b C4b C5b 119.7(9) yes
C4a C5a C6a 123.2(9) yes
C4b C5b C6b 122.6(9) yes
C1a C6a C5a 115.2(8) yes
C1a C6a C7a 128.2(7) yes
C5a C6a C7a 116.6(8) yes
C1b C6b C5b 116.8(7) yes
C1b C6b C7b 129.2(7) yes
C5b C6b C7b 114.0(8) yes
N1a C7a N2b 116.4(8) yes
N1a C7a C6a 128.7(7) yes
N2b C7a C6a 114.6(7) yes
O1 C7b N1b 121.6(8) yes
O1 C7b C6b 116.7(7) yes
N1b C7b C6b 121.7(8) yes
N2a C8a N3a 120.8(8) yes
N2a C8a C9a 119.4(7) yes
N3a C8a C9a 119.7(8) yes
N2b C8b N3b 115.8(7) yes
N2b C8b C9b 124.7(8) yes
N3b C8b C9b 119.4(8) yes
C8a C9a C10a 119.2(8) yes
C8b C9b C10b 121.6(9) yes
C9a C10a C11a 120.1(10) yes
C9b C10b C11b 118.9(9) yes
C10a C11a C12a 119.3(9) yes
C10b C11b C12b 117.5(8) yes
N3a C12a C11a 121.1(8) yes
N3b C12b C11b 123.5(8) yes
P1a C13a C14a 118.0(7) yes
P1a C13a C18a 121.2(7) yes
C14a C13a C18a 120.5(8) yes
P1b C13b C14b 117.8(7) yes
P1b C13b C18b 124.2(7) yes
C14b C13b C18b 117.9(8) yes
C13a C14a C15a 120.0(10) yes
C13b C14b C15b 120.0(10) yes
C14a C15a C16a 120.4(9) yes
C14b C15b C16b 120.4(10) yes
C15a C16a C17a 120.3(10) yes
C15b C16b C17b 120.6(10) yes
C16a C17a C18a 120.1(10) yes
C16b C17b C18b 120.4(11) yes
C13a C18a C17a 118.6(9) yes
C13b C18b C17b 120.7(10) yes
P1a C19a C20a 122.9(6) yes
P1a C19a C24a 117.0(7) yes
C20a C19a C24a 120.1(8) yes
P1b C19b C20b 117.7(7) yes
P1b C19b C24b 121.9(7) yes
C20b C19b C24b 120.4(8) yes
C19a C20a C21a 119.1(8) yes
C19b C20b C21b 119.0(9) yes
C20a C21a C22a 121.5(9) yes
C20b C21b C22b 119.9(11) yes
C21a C22a C23a 120.2(8) yes
C21b C22b C23b 120.9(10) yes
C22a C23a C24a 120.5(9) yes
C22b C23b C24b 120.4(10) yes
C19a C24a C23a 118.5(9) yes
C19b C24b C23b 119.3(9) yes
C1a C2a H2a 119.702 no
C3a C2a H2a 119.689 no
C1b C2b H2b 119.208 no
C3b C2b H2b 119.208 no
C2a C3a H3a 121.018 no
C4a C3a H3a 121.038 no
C2b C3b H3b 120.294 no
C4b C3b H3b 120.287 no
C3a C4a H4a 119.584 no
C5a C4a H4a 119.579 no
C3b C4b H4b 120.134 no
C5b C4b H4b 120.128 no
C4a C5a H5a 118.395 no
C6a C5a H5a 118.376 no
C4b C5b H5b 118.719 no
C6b C5b H5b 118.713 no
C8a C9a H9a 120.376 no
C10a C9a H9a 120.390 no
C8b C9b H9b 119.207 no
C10b C9b H9b 119.205 no
C9a C10a H10a 119.935 no
C11a C10a H10a 119.939 no
C9b C10b H10b 120.537 no
C11b C10b H10b 120.536 no
C10a C11a H11a 120.360 no
C12a C11a H11a 120.364 no
C10b C11b H11b 121.268 no
C12b C11b H11b 121.264 no
N3a C12a H12a 119.474 no
C11a C12a H12a 119.472 no
N3b C12b H12b 118.228 no
C11b C12b H12b 118.234 no
C13a C14a H14a 120.000 no
C15a C14a H14a 120.007 no
C13b C14b H14b 120.016 no
C15b C14b H14b 119.997 no
C14a C15a H15a 119.793 no
C16a C15a H15a 119.795 no
C14b C15b H15b 119.790 no
C16b C15b H15b 119.781 no
C15a C16a H16a 119.830 no
C17a C16a H16a 119.831 no
C15b C16b H16b 119.734 no
C17b C16b H16b 119.710 no
C16a C17a H17a 119.942 no
C18a C17a H17a 119.936 no
C16b C17b H17b 119.803 no
C18b C17b H17b 119.780 no
C13a C18a H18a 120.704 no
C17a C18a H18a 120.694 no
C13b C18b H18b 119.650 no
C17b C18b H18b 119.665 no
C19a C20a H20a 120.430 no
C21a C20a H20a 120.436 no
C19b C20b H20b 120.469 no
C21b C20b H20b 120.488 no
C20a C21a H21a 119.251 no
C22a C21a H21a 119.244 no
C20b C21b H21b 120.044 no
C22b C21b H21b 120.054 no
C21a C22a H22a 119.888 no
C23a C22a H22a 119.897 no
C21b C22b H22b 119.558 no
C23b C22b H22b 119.553 no
C22a C23a H23a 119.733 no
C24a C23a H23a 119.736 no
C22b C23b H23b 119.811 no
C24b C23b H23b 119.836 no
C19a C24a H24a 120.758 no
C23a C24a H24a 120.756 no
C19b C24b H24b 120.338 no
C23b C24b H24b 120.342 no

loop_
_geom_bond_atom_site_label_1
_geom_bond_atom_site_label_2
_geom_bond_distance
_geom_bond_publ_flag
Pt1a Cl1a 2.300(3) yes
Pt1a P1a 2.211(3) yes
Pt1a N1a 1.996(7) yes
Pt1a N3a 2.055(7) yes
Pt1b Cl1b 2.295(3) yes
Pt1b P1b 2.205(2) yes
Pt1b N1b 1.994(7) yes
Pt1b N3b 2.059(7) yes
P1a C1a 1.828(8) yes
P1a C13a 1.838(8) yes
P1a C19a 1.832(8) yes
P1b C1b 1.814(9) yes
P1b C13b 1.802(9) yes
P1b C19b 1.831(9) yes
O1 C7b 1.251(11) yes
N1a N2a 1.372(11) yes
N1a C7a 1.314(11) yes
N1b N2b 1.424(10) yes
N1b C7b 1.363(11) yes
N2a C8a 1.346(11) yes
N2b C7a 1.455(11) yes
N2b C8b 1.370(11) yes
N3a C8a 1.362(10) yes
N3a C12a 1.355(11) yes
N3b C8b 1.354(11) yes
N3b C12b 1.366(10) yes
C1a C2a 1.410(14) yes
C1a C6a 1.397(12) yes
C1b C2b 1.410(12) yes
C1b C6b 1.412(13) yes
C2a C3a 1.405(13) yes
C2b C3b 1.376(13) yes
C3a C4a 1.400(14) yes
C3b C4b 1.385(14) yes
C4a C5a 1.361(15) yes
C4b C5b 1.386(12) yes
C5a C6a 1.434(12) yes
C5b C6b 1.410(12) yes
C6a C7a 1.490(13) yes
C6b C7b 1.514(11) yes
C8a C9a 1.415(13) yes
C8b C9b 1.401(13) yes
C9a C10a 1.375(13) yes
C9b C10b 1.356(13) yes
C10a C11a 1.386(13) yes
C10b C11b 1.418(15) yes
C11a C12a 1.385(14) yes
C11b C12b 1.365(12) yes
C13a C14a 1.396(12) yes
C13a C18a 1.402(12) yes
C13b C14b 1.410(13) yes
C13b C18b 1.403(14) yes
C14a C15a 1.370(15) yes
C14b C15b 1.388(14) yes
C15a C16a 1.386(17) yes
C15b C16b 1.350(17) yes
C16a C17a 1.390(15) yes
C16b C17b 1.387(16) yes
C17a C18a 1.401(14) yes
C17b C18b 1.359(14) yes
C19a C20a 1.419(13) yes
C19a C24a 1.398(12) yes
C19b C20b 1.403(13) yes
C19b C24b 1.398(12) yes
C20a C21a 1.375(12) yes
C20b C21b 1.402(15) yes
C21a C22a 1.372(13) yes
C21b C22b 1.376(17) yes
C22a C23a 1.380(14) yes
C22b C23b 1.386(17) yes
C23a C24a 1.415(12) yes
C23b C24b 1.386(15) yes
C2a H2a 0.930 no
C2b H2b 0.930 no
C3a H3a 0.930 no
C3b H3b 0.930 no
C4a H4a 0.930 no
C4b H4b 0.930 no
C5a H5a 0.930 no
C5b H5b 0.930 no
C9a H9a 0.930 no
C9b H9b 0.930 no
C10a H10a 0.930 no
C10b H10b 0.930 no
C11a H11a 0.930 no
C11b H11b 0.930 no
C12a H12a 0.930 no
C12b H12b 0.930 no
C14a H14a 0.930 no
C14b H14b 0.930 no
C15a H15a 0.930 no
C15b H15b 0.930 no
C16a H16a 0.930 no
C16b H16b 0.930 no
C17a H17a 0.930 no
C17b H17b 0.930 no
C18a H18a 0.930 no
C18b H18b 0.930 no
C20a H20a 0.930 no
C20b H20b 0.930 no
C21a H21a 0.930 no
C21b H21b 0.930 no
C22a H22a 0.930 no
C22b H22b 0.930 no
C23a H23a 0.930 no
C23b H23b 0.930 no
C24a H24a 0.930 no
C24b H24b 0.930 no

loop_
_geom_contact_atom_site_label_1
_geom_contact_atom_site_label_2
_geom_contact_distance
_geom_contact_publ_flag
_geom_contact_site_symmetry_2
Pt1a C6a 3.547(8) no .
Pt1a C24a 3.516(9) no .
Pt1b C6b 3.549(8) no .
Cl1a C12a 3.277(10) no .
Cl1a C19a 3.513(8) no .
Cl1a C24a 3.456(9) no .
Cl1b C12b 3.272(9) no .
Cl1b C13b 3.285(10) no .
Cl1b C14b 3.400(10) no .
P1a C7a 3.333(8) no .
P1b C7b 3.377(9) no .
O1 N1a 3.060(9) no .
O1 N2a 3.497(10) no .
O1 N2b 2.608(9) no .
O1 C5a 3.323(12) no .
O1 C5b 2.657(10) no .
O1 C6a 2.957(10) no .
O1 C7a 2.490(10) no .
N1a N1b 3.052(9) no .
N1a C1a 3.176(11) no .
N1a C7b 3.312(10) no .
N1a C8b 3.119(10) no .
N1a C9a 3.592(12) no .
N1a C9b 3.517(11) no .
N1b N2a 2.765(9) no .
N1b C1b 3.126(11) no .
N1b C6a 3.587(12) no .
N2a N2b 2.530(10) no .
N2a C7b 3.264(10) no .
N2a C8b 3.101(10) no .
N2a C12a 3.592(11) no .
N2b C5a 2.740(13) no .
N2b C12b 3.563(11) no .
N3a C10a 2.762(13) no .
N3b C7a 3.595(10) no .
N3b C10b 2.776(11) no .
C1a C4a 2.779(12) no .
C1a C14a 3.102(12) no .
C1b C4b 2.795(13) no .
C1b C14b 3.511(13) no .
C1b C24b 3.089(12) no .
C2a C5a 2.757(13) no .
C2a C13a 3.276(12) no .
C2a C14a 3.486(13) no .
C2a C19a 3.286(12) no .
C2a C20a 3.466(12) no .
C2b C5b 2.749(13) no .
C2b C13b 3.124(13) no .
C2b C19b 3.517(12) no .
C2b C24b 3.399(13) no .
C3a C6a 2.866(14) no .
C3b C6b 2.833(11) no .
C5a C8b 3.275(13) no .
C5a C9b 3.337(14) no .
C6a C8b 3.213(12) no .
C6a C9b 3.253(13) no .
C7a C7b 2.830(11) no .
C7a C8a 3.450(12) no .
C7a C9b 2.851(12) no .
C7b C8b 3.584(12) no .
C8a C11a 2.762(12) no .
C8b C11b 2.776(12) no .
C9a C12a 2.753(12) no .
C9b C12b 2.704(14) no .
C13a C16a 2.770(13) no .
C13a C20a 3.295(11) no .
C13b C16b 2.777(13) no .
C13b C20b 3.459(12) no .
C14a C17a 2.782(15) no .
C14b C17b 2.758(16) no .
C15a C18a 2.793(14) no .
C15b C18b 2.761(15) no .
C18a C19a 3.256(11) no .
C18a C20a 3.226(12) no .
C18b C19b 3.128(12) no .
C18b C20b 3.401(13) no .
C19a C22a 2.783(11) no .
C19b C22b 2.771(14) no .
C20a C23a 2.785(13) no .
C20b C23b 2.787(15) no .
C21a C24a 2.790(14) no .
C21b C24b 2.793(15) no .
Pt1a C23a 3.432(8) no 2_755
Cl1a C9b 3.403(11) no 2_755
Cl1b C10a 3.494(11) no 2_645
Cl1b C11a 3.411(10) no 2_645
O1 C4b 3.216(12) no 3_765
O1 C23a 3.381(11) no 2_755
N2a C22a 3.597(10) no 2_755
N3a C16a 3.447(12) no 2_745
N3a C17a 3.472(12) no 2_745
N3a C21a 3.520(11) no 2_755
N3a C22a 3.283(11) no 2_755
N3a C23a 3.481(11) no 2_755
C4b O1 3.216(12) no 3_765
C4b C11b 3.496(13) no 1_565
C5b C5b 3.353(14) no 3_765
C8a C17a 3.455(13) no 2_745
C8a C22a 3.248(11) no 2_755
C9b Cl1a 3.403(11) no 2_745
C10a Cl1b 3.494(11) no 2_655
C10a C21a 3.587(14) no 2_755
C11a Cl1b 3.411(10) no 2_655
C11a C15b 3.592(14) no 4_555
C11a C21a 3.446(13) no 2_755
C11b C4b 3.496(13) no 1_545
C12a C20a 3.495(12) no 2_755
C12a C21a 3.405(12) no 2_755
C15b C11a 3.592(14) no 4_454
C16a N3a 3.447(12) no 2_755
C17a N3a 3.472(12) no 2_755
C17a C8a 3.455(13) no 2_755
C20a C12a 3.495(12) no 2_745
C21a N3a 3.520(11) no 2_745
C21a C10a 3.587(14) no 2_745
C21a C11a 3.446(13) no 2_745
C21a C12a 3.405(12) no 2_745
C22a N2a 3.597(10) no 2_745
C22a N3a 3.283(11) no 2_745
C22a C8a 3.248(11) no 2_745
C23a Pt1a 3.432(8) no 2_745
C23a O1 3.381(11) no 2_745
C23a N3a 3.481(11) no 2_745
Pt1a H12a 3.2071 no .
Pt1a H24a 2.9853 no .
Pt1b H12b 3.1847 no .
Pt1b H14b 3.3511 no .
Pt1b H20b 3.4068 no .
Cl1a H12a 2.7188 no .
Cl1a H18a 3.3251 no .
Cl1a H24a 3.1658 no .
Cl1b H12b 2.7107 no .
Cl1b H14b 3.3799 no .
Cl1b H20b 3.0860 no .
P1a H2a 2.7756 no .
P1a H14a 2.8446 no .
P1a H18a 2.9342 no .
P1a H20a 2.9767 no .
P1a H24a 2.8303 no .
P1b H2b 2.8131 no .
P1b H14b 2.8302 no .
P1b H18b 2.9560 no .
P1b H20b 2.8475 no .
P1b H24b 2.9332 no .
O1 H5a 3.1767 no .
O1 H5b 2.2790 no .
O1 H14a 3.0898 no .
N1a H9b 3.2181 no .
N1b H5a 3.2014 no .
N2a H9a 2.5732 no .
N2b H5a 2.3280 no .
N2b H9b 2.6564 no .
N3a H9a 3.2398 no .
N3a H11a 3.2211 no .
N3b H9b 3.2111 no .
N3b H11b 3.2421 no .
C1a H3a 3.2880 no .
C1a H5a 3.2296 no .
C1a H9b 3.5097 no .
C1a H14a 2.7022 no .
C1b H3b 3.2704 no .
C1b H5b 3.2435 no .
C1b H14b 3.3691 no .
C1b H24b 2.6173 no .
C2a H4a 3.2467 no .
C2a H14a 3.2244 no .
C2a H20a 3.1772 no .
C2b H4b 3.2257 no .
C2b H24b 2.7785 no .
C3a H5a 3.2298 no .
C3b H5b 3.2283 no .
C3b H24b 3.4730 no .
C4a H2a 3.2465 no .
C4b H2b 3.2213 no .
C5a H3a 3.2412 no .
C5a H9b 2.9638 no .
C5b H3b 3.2384 no .
C6a H2a 3.2841 no .
C6a H4a 3.2892 no .
C6a H9b 2.6842 no .
C6a H14a 3.0970 no .
C6b H2b 3.2757 no .
C6b H4b 3.2847 no .
C6b H24b 3.2366 no .
C7a H5a 2.5963 no .
C7a H9b 2.5606 no .
C7b H5a 3.4968 no .
C7b H5b 2.5378 no .
C8a H10a 3.2502 no .
C8a H12a 3.1943 no .
C8b H5a 2.8068 no .
C8b H10b 3.2473 no .
C8b H12b 3.1736 no .
C9a H11a 3.2323 no .
C9b H5a 3.1365 no .
C9b H11b 3.2346 no .
C10a H12a 3.2287 no .
C10b H12b 3.2192 no .
C11a H9a 3.2339 no .
C11b H9b 3.2315 no .
C12a H10a 3.2312 no .
C12b H10b 3.2246 no .
C13a H2a 3.0840 no .
C13a H15a 3.2356 no .
C13a H17a 3.2533 no .
C13a H20a 2.9419 no .
C13b H2b 2.6709 no .
C13b H15b 3.2627 no .
C13b H17b 3.2392 no .
C13b H20b 3.3506 no .
C14a H2a 3.5243 no .
C14a H16a 3.2280 no .
C14a H18a 3.2703 no .
C14b H2b 3.3158 no .
C14b H16b 3.2155 no .
C14b H18b 3.2538 no .
C15a H17a 3.2455 no .
C15b H17b 3.2103 no .
C16a H14a 3.2312 no .
C16a H18a 3.2602 no .
C16b H14b 3.2116 no .
C16b H18b 3.2211 no .
C17a H15a 3.2451 no .
C17b H15b 3.2156 no .
C18a H14a 3.2669 no .
C18a H16a 3.2568 no .
C18a H20a 2.8391 no .
C18b H2b 3.0965 no .
C18b H14b 3.2551 no .
C18b H16b 3.2174 no .
C18b H20b 3.3768 no .
C19a H2a 2.9154 no .
C19a H18a 2.8618 no .
C19a H21a 3.2487 no .
C19a H23a 3.2581 no .
C19b H2b 3.4499 no .
C19b H9a 3.1966 no .
C19b H18b 2.6714 no .
C19b H21b 3.2597 no .
C19b H23b 3.2432 no .
C20a H2a 2.7559 no .
C20a H18a 2.7630 no .
C20a H22a 3.2306 no .
C20a H24a 3.2851 no .
C20b H9a 2.9649 no .
C20b H18b 2.8427 no .
C20b H22b 3.2435 no .
C20b H24b 3.2707 no .
C21a H23a 3.2224 no .
C21b H9a 3.1243 no .
C21b H10a 3.4558 no .
C21b H18b 3.5863 no .
C21b H23b 3.2371 no .
C22a H20a 3.2337 no .
C22a H24a 3.2660 no .
C22b H9a 3.4266 no .
C22b H10a 3.1150 no .
C22b H20b 3.2451 no .
C22b H24b 3.2445 no .
C23a H21a 3.2205 no .
C23b H10a 3.5995 no .
C23b H21b 3.2397 no .
C24a H20a 3.2804 no .
C24a H22a 3.2658 no .
C24b H2b 3.4275 no .
C24b H9a 3.5050 no .
C24b H18b 3.3621 no .
C24b H20b 3.2704 no .
C24b H22b 3.2397 no .
H2a H3a 2.3451 no .
H2a H14a 3.5059 no .
H2a H20a 2.3500 no .
H2b H3b 2.2992 no .
H2b H14b 3.5874 no .
H2b H18b 3.2447 no .
H2b H24b 2.9699 no .
H3a H4a 2.3388 no .
H3b H4b 2.3214 no .
H4a H5a 2.2633 no .
H4b H5b 2.3000 no .
H5a H9b 3.0305 no .
H9a H10a 2.3096 no .
H9a H20b 3.2653 no .
H9a H21b 3.5372 no .
H9b H10b 2.2824 no .
H10a H11a 2.3199 no .
H10a H22b 3.0701 no .
H10b H11b 2.3736 no .
H11a H12a 2.3127 no .
H11b H12b 2.2877 no .
H14a H15a 2.2975 no .
H14b H15b 2.3155 no .
H15a H16a 2.3112 no .
H15b H16b 2.2728 no .
H16a H17a 2.3166 no .
H16b H17b 2.3103 no .
H17a H18a 2.3401 no .
H17b H18b 2.2814 no .
H18a H20a 2.5708 no .
H18b H20b 3.0015 no .
H20a H21a 2.3001 no .
H20b H21b 2.3402 no .
H21a H22a 2.2902 no .
H21b H22b 2.3009 no .
H22a H23a 2.3047 no .
H22b H23b 2.3070 no .
H23a H24a 2.3520 no .
H23b H24b 2.3183 no .
Pt1a H23a 3.3444 no 2_755
Pt1b H4a 3.2978 no 3_755
Pt1b H22b 3.5267 no 2_645
Cl1a H9b 2.6083 no 2_755
Cl1a H10b 3.2573 no 2_755
Cl1b H3a 3.5515 no 3_755
Cl1b H10a 2.9274 no 2_645
Cl1b H11a 2.7681 no 2_645
O1 H4b 2.6212 no 3_765
O1 H22a 3.3008 no 2_755
O1 H23a 2.5777 no 2_755
N1a H17a 3.2641 no 2_745
N1a H23a 3.3313 no 2_755
N2a H17a 2.8681 no 2_745
N2a H22a 3.2119 no 2_755
N2a H22b 3.5842 no 2_645
N3a H16a 3.0067 no 2_745
N3a H17a 3.0508 no 2_745
N3a H22a 3.4947 no 2_755
N3b H4a 2.9121 no 3_755
N3b H22b 2.9356 no 2_645
C2a H12a 3.0111 no 2_745
C2b H15a 3.0941 no 3_765
C2b H16b 3.1483 no 3_665
C2b H17b 3.2043 no 3_665
C3a H3b 3.3118 no 3_765
C3a H12a 3.3054 no 2_745
C3b H11b 3.2216 no 1_565
C3b H14a 3.1958 no 3_765
C3b H15a 3.2510 no 3_765
C3b H16b 3.2394 no 3_665
C3b H17b 3.3087 no 3_665
C4a H3b 3.3395 no 3_765
C4b H5b 3.1272 no 3_765
C4b H11b 3.0606 no 1_565
C4b H14a 3.5372 no 3_765
C5a H4b 3.3246 no 3_765
C5b H4b 3.5901 no 3_765
C5b H5b 2.8281 no 3_765
C5b H11b 3.4100 no 1_565
C5b H22a 3.3725 no 2_755
C5b H23a 3.5307 no 2_755
C6b H22a 3.0639 no 2_755
C7b H4b 3.3329 no 3_765
C7b H22a 3.1009 no 2_755
C7b H23a 3.2896 no 2_755
C8a H16a 3.5542 no 2_745
C8a H17a 2.7308 no 2_745
C8a H22a 3.0827 no 2_755
C8b H22b 3.3828 no 2_645
C9a H17a 3.2951 no 2_745
C9a H21a 3.4745 no 2_755
C9a H22a 3.3676 no 2_755
C9a H23b 3.1353 no 2_645
C9b H18a 3.0846 no 2_745
C10a H15b 3.4502 no 4_555
C10a H21a 3.2130 no 2_755
C10b H18a 3.1333 no 2_745
C10b H21b 3.2223 no 2_645
C11a H15b 2.6722 no 4_555
C11a H16a 3.4427 no 2_745
C11a H21a 3.3152 no 2_755
C11b H4b 3.4495 no 1_545
C11b H21b 2.9809 no 2_645
C11b H22b 3.5180 no 2_645
C12a H2a 3.4181 no 2_755
C12a H15b 3.0942 no 4_555
C12a H16a 2.9302 no 2_745
C12b H4a 3.0729 no 3_755
C12b H10a 3.5226 no 2_645
C12b H21b 3.4110 no 2_645
C12b H22b 3.0277 no 2_645
C13a H24a 3.3395 no 2_755
C14a H3b 3.4620 no 3_765
C14a H17b 3.1416 no 1_655
C14a H23a 3.1468 no 2_755
C14a H24a 3.1538 no 2_755
C14b H15a 3.4938 no 3_765
C14b H16a 3.4142 no 3_765
C15a H17b 2.9348 no 1_655
C15a H24a 3.2074 no 2_755
C15b H11a 3.2553 no 4_454
C15b H16a 3.0525 no 3_765
C16a H15b 3.5094 no 3_765
C16a H17b 3.3591 no 1_655
C16a H18b 3.5228 no 1_655
C16a H24a 3.4292 no 2_755
C16b H2b 2.9974 no 3_665
C16b H3b 3.3771 no 3_665
C17a H18b 3.4399 no 1_655
C17a H24a 3.5846 no 2_755
C17b H2b 3.0375 no 3_665
C17b H3b 3.4165 no 3_665
C18a H9b 3.5689 no 2_755
C18a H24a 3.5390 no 2_755
C19a H10b 3.1249 no 2_755
C20a H10b 3.1877 no 2_755
C20a H12a 3.5275 no 2_745
C20a H20b 3.5424 no 1_655
C20a H21b 3.1350 no 1_655
C20b H20a 3.3724 no 1_455
C20b H21a 3.3861 no 1_455
C20b H23b 3.3386 no 2_645
C21a H10b 3.1150 no 2_755
C21a H11b 3.4278 no 2_755
C21a H20b 3.4845 no 1_655
C21a H21b 2.9957 no 1_655
C21a H23b 3.5662 no 2_745
C21b H17a 3.5449 no 1_455
C21b H18a 3.4552 no 1_455
C21b H20a 3.3700 no 1_455
C21b H21a 3.3035 no 1_455
C21b H23b 3.3734 no 2_645
C22a H10b 2.9901 no 2_755
C22a H11b 3.2643 no 2_755
C22a H24b 3.4880 no 2_745
C22b H9a 3.5635 no 2_655
C22b H17a 3.2878 no 1_455
C23a H5b 3.5700 no 2_745
C23a H10b 2.9267 no 2_755
C23b H9a 3.1549 no 2_655
C23b H21a 3.0662 no 2_755
C24a H10b 2.9921 no 2_755
C24b H21a 3.3916 no 2_755
C24b H22a 3.1751 no 2_755
H2a C12a 3.4181 no 2_745
H2a H11a 3.3174 no 2_745
H2a H12a 2.8430 no 2_745
H2a H17b 3.5356 no 1_655
H2b C16b 2.9974 no 3_665
H2b C17b 3.0375 no 3_665
H2b H15a 3.1717 no 3_765
H2b H16b 2.5393 no 3_665
H2b H17b 2.6097 no 3_665
H3a Cl1b 3.5515 no 3_755
H3a H3b 3.5755 no 3_765
H3a H11a 3.5675 no 2_745
H3a H12a 3.3393 no 2_745
H3a H14b 3.3604 no 3_755
H3a H16b 3.5865 no 1_655
H3b C3a 3.3118 no 3_765
H3b C4a 3.3395 no 3_765
H3b C14a 3.4620 no 3_765
H3b C16b 3.3771 no 3_665
H3b C17b 3.4165 no 3_665
H3b H3a 3.5755 no 3_765
H3b H11b 3.5037 no 1_565
H3b H12b 3.4208 no 1_565
H3b H14a 2.9322 no 3_765
H3b H15a 3.4172 no 3_765
H3b H16b 2.7420 no 3_665
H3b H17b 2.8261 no 3_665
H4a Pt1b 3.2978 no 3_755
H4a N3b 2.9121 no 3_755
H4a C12b 3.0729 no 3_755
H4a H12b 3.0159 no 3_755
H4b O1 2.6212 no 3_765
H4b C5a 3.3246 no 3_765
H4b C5b 3.5901 no 3_765
H4b C7b 3.3329 no 3_765
H4b C11b 3.4495 no 1_565
H4b H5a 3.1947 no 3_765
H4b H5b 3.0496 no 3_765
H4b H11b 3.2578 no 1_565
H4b H14a 3.5230 no 3_765
H5a H4b 3.1947 no 3_765
H5b C4b 3.1272 no 3_765
H5b C5b 2.8281 no 3_765
H5b C23a 3.5700 no 2_755
H5b H4b 3.0496 no 3_765
H5b H5b 2.5464 no 3_765
H5b H22a 3.4460 no 2_755
H5b H23a 2.9871 no 2_755
H9a C22b 3.5635 no 2_645
H9a C23b 3.1549 no 2_645
H9a H22b 3.2864 no 2_645
H9a H23b 2.4893 no 2_645
H9b Cl1a 2.6083 no 2_745
H9b C18a 3.5689 no 2_745
H9b H18a 2.8999 no 2_745
H10a Cl1b 2.9274 no 2_655
H10a C12b 3.5226 no 2_655
H10a H12b 2.9321 no 2_655
H10a H21a 3.4824 no 2_755
H10a H23b 3.5710 no 2_645
H10b Cl1a 3.2573 no 2_745
H10b C19a 3.1249 no 2_745
H10b C20a 3.1877 no 2_745
H10b C21a 3.1150 no 2_745
H10b C22a 2.9901 no 2_745
H10b C23a 2.9267 no 2_745
H10b C24a 2.9921 no 2_745
H10b H18a 2.9821 no 2_745
H10b H21b 3.4314 no 2_645
H10b H22a 3.4798 no 2_745
H10b H23a 3.3970 no 2_745
H10b H24a 3.4778 no 2_745
H11a Cl1b 2.7681 no 2_655
H11a C15b 3.2553 no 4_555
H11a H2a 3.3174 no 2_755
H11a H3a 3.5675 no 2_755
H11a H15b 2.4031 no 4_555
H11b C3b 3.2216 no 1_545
H11b C4b 3.0606 no 1_545
H11b C5b 3.4100 no 1_545
H11b C21a 3.4278 no 2_745
H11b C22a 3.2643 no 2_745
H11b H3b 3.5037 no 1_545
H11b H4b 3.2578 no 1_545
H11b H21a 3.4267 no 2_745
H11b H21b 3.0811 no 2_645
H11b H22a 3.1506 no 2_745
H11b H24b 2.8203 no 1_545
H12a C2a 3.0111 no 2_755
H12a C3a 3.3054 no 2_755
H12a C20a 3.5275 no 2_755
H12a H2a 2.8430 no 2_755
H12a H3a 3.3393 no 2_755
H12a H15b 3.1355 no 4_555
H12a H16a 3.0814 no 2_745
H12b H3b 3.4208 no 1_545
H12b H4a 3.0159 no 3_755
H12b H10a 2.9321 no 2_645
H12b H22b 3.2863 no 2_645
H14a C3b 3.1958 no 3_765
H14a C4b 3.5372 no 3_765
H14a H3b 2.9322 no 3_765
H14a H4b 3.5230 no 3_765
H14a H17b 3.3998 no 1_655
H14a H23a 2.8224 no 2_755
H14a H24a 3.5141 no 2_755
H14b H3a 3.3604 no 3_755
H14b H15a 3.1859 no 3_765
H14b H16a 3.2955 no 3_765
H15a C2b 3.0941 no 3_765
H15a C3b 3.2510 no 3_765
H15a C14b 3.4938 no 3_765
H15a H2b 3.1717 no 3_765
H15a H3b 3.4172 no 3_765
H15a H14b 3.1859 no 3_765
H15a H17b 3.0657 no 1_655
H15b C10a 3.4502 no 4_454
H15b C11a 2.6722 no 4_454
H15b C12a 3.0942 no 4_454
H15b C16a 3.5094 no 3_765
H15b H11a 2.4031 no 4_454
H15b H12a 3.1355 no 4_454
H15b H16a 2.6378 no 3_765
H16a N3a 3.0067 no 2_755
H16a C8a 3.5542 no 2_755
H16a C11a 3.4427 no 2_755
H16a C12a 2.9302 no 2_755
H16a C14b 3.4142 no 3_765
H16a C15b 3.0525 no 3_765
H16a H12a 3.0814 no 2_755
H16a H14b 3.2955 no 3_765
H16a H15b 2.6378 no 3_765
H16b C2b 3.1483 no 3_665
H16b C3b 3.2394 no 3_665
H16b H2b 2.5393 no 3_665
H16b H3a 3.5865 no 1_455
H16b H3b 2.7420 no 3_665
H17a N1a 3.2641 no 2_755
H17a N2a 2.8681 no 2_755
H17a N3a 3.0508 no 2_755
H17a C8a 2.7308 no 2_755
H17a C9a 3.2951 no 2_755
H17a C21b 3.5449 no 1_655
H17a C22b 3.2878 no 1_655
H17a H22b 3.3149 no 1_655
H17b C2b 3.2043 no 3_665
H17b C3b 3.3087 no 3_665
H17b C14a 3.1416 no 1_455
H17b C15a 2.9348 no 1_455
H17b C16a 3.3591 no 1_455
H17b H2a 3.5356 no 1_455
H17b H2b 2.6097 no 3_665
H17b H3b 2.8261 no 3_665
H17b H14a 3.3998 no 1_455
H17b H15a 3.0657 no 1_455
H18a C9b 3.0846 no 2_755
H18a C10b 3.1333 no 2_755
H18a C21b 3.4552 no 1_655
H18a H9b 2.8999 no 2_755
H18a H10b 2.9821 no 2_755
H18a H21b 3.0446 no 1_655
H18b C16a 3.5228 no 1_455
H18b C17a 3.4399 no 1_455
H20a C20b 3.3724 no 1_655
H20a C21b 3.3700 no 1_655
H20a H20b 2.9534 no 1_655
H20a H21b 2.9170 no 1_655
H20b C20a 3.5424 no 1_455
H20b C21a 3.4845 no 1_455
H20b H20a 2.9534 no 1_455
H20b H21a 2.8202 no 1_455
H20b H23b 3.0554 no 2_645
H21a C9a 3.4745 no 2_745
H21a C10a 3.2130 no 2_745
H21a C11a 3.3152 no 2_745
H21a C20b 3.3861 no 1_655
H21a C21b 3.3035 no 1_655
H21a C23b 3.0662 no 2_745
H21a C24b 3.3916 no 2_745
H21a H10a 3.4824 no 2_745
H21a H11b 3.4267 no 2_755
H21a H20b 2.8202 no 1_655
H21a H21b 2.6497 no 1_655
H21a H23b 2.7031 no 2_745
H21a H24b 3.2818 no 2_745
H21b C10b 3.2223 no 2_655
H21b C11b 2.9809 no 2_655
H21b C12b 3.4110 no 2_655
H21b C20a 3.1350 no 1_455
H21b C21a 2.9957 no 1_455
H21b H10b 3.4314 no 2_655
H21b H11b 3.0811 no 2_655
H21b H18a 3.0446 no 1_455
H21b H20a 2.9170 no 1_455
H21b H21a 2.6497 no 1_455
H21b H23b 3.1489 no 2_645
H22a O1 3.3008 no 2_745
H22a N2a 3.2119 no 2_745
H22a N3a 3.4947 no 2_745
H22a C5b 3.3725 no 2_745
H22a C6b 3.0639 no 2_745
H22a C7b 3.1009 no 2_745
H22a C8a 3.0827 no 2_745
H22a C9a 3.3676 no 2_745
H22a C24b 3.1751 no 2_745
H22a H5b 3.4460 no 2_745
H22a H10b 3.4798 no 2_755
H22a H11b 3.1506 no 2_755
H22a H24b 2.7876 no 2_745
H22b Pt1b 3.5267 no 2_655
H22b N2a 3.5842 no 2_655
H22b N3b 2.9356 no 2_655
H22b C8b 3.3828 no 2_655
H22b C11b 3.5180 no 2_655
H22b C12b 3.0277 no 2_655
H22b H9a 3.2864 no 2_655
H22b H12b 3.2863 no 2_655
H22b H17a 3.3149 no 1_455
H23a Pt1a 3.3444 no 2_745
H23a O1 2.5777 no 2_745
H23a N1a 3.3313 no 2_745
H23a C5b 3.5307 no 2_745
H23a C7b 3.2896 no 2_745
H23a C14a 3.1468 no 2_745
H23a H5b 2.9871 no 2_745
H23a H10b 3.3970 no 2_755
H23a H14a 2.8224 no 2_745
H23b C9a 3.1353 no 2_655
H23b C20b 3.3386 no 2_655
H23b C21a 3.5662 no 2_755
H23b C21b 3.3734 no 2_655
H23b H9a 2.4893 no 2_655
H23b H10a 3.5710 no 2_655
H23b H20b 3.0554 no 2_655
H23b H21a 2.7031 no 2_755
H23b H21b 3.1489 no 2_655
H24a C13a 3.3395 no 2_745
H24a C14a 3.1538 no 2_745
H24a C15a 3.2074 no 2_745
H24a C16a 3.4292 no 2_745
H24a C17a 3.5846 no 2_745
H24a C18a 3.5390 no 2_745
H24a H10b 3.4778 no 2_755
H24a H14a 3.5141 no 2_745
H24b C22a 3.4880 no 2_755
H24b H11b 2.8203 no 1_565
H24b H21a 3.2818 no 2_755
H24b H22a 2.7876 no 2_755

loop_
_geom_torsion_atom_site_label_1
_geom_torsion_atom_site_label_2
_geom_torsion_atom_site_label_3
_geom_torsion_atom_site_label_4
_geom_torsion
_geom_torsion_publ_flag
Cl1a Pt1a P1a C1a 177.99(10) no
Cl1a Pt1a P1a C13a -68.07(10) no
Cl1a Pt1a P1a C19a 53.43(11) no
Cl1a Pt1a N3a C8a -178.1(4) no
Cl1a Pt1a N3a C12a 3.5(5) no
P1a Pt1a N1a N2a -179.5(4) no
P1a Pt1a N1a C7a -6.4(6) no
N1a Pt1a P1a C1a -1.5(2) no
N1a Pt1a P1a C13a 112.4(2) no
N1a Pt1a P1a C19a -126.1(2) no
N1a Pt1a N3a C8a 1.1(4) no
N1a Pt1a N3a C12a -177.2(6) no
N3a Pt1a N1a N2a -1.6(4) no
N3a Pt1a N1a C7a 171.5(6) no
Cl1b Pt1b P1b C1b -152.96(13) no
Cl1b Pt1b P1b C13b -32.16(14) no
Cl1b Pt1b P1b C19b 89.14(13) no
Cl1b Pt1b N3b C8b -170.0(4) no
Cl1b Pt1b N3b C12b 3.3(5) no
P1b Pt1b N1b N2b 166.9(4) no
P1b Pt1b N1b C7b -19.0(6) no
N1b Pt1b P1b C1b 25.8(2) no
N1b Pt1b P1b C13b 146.6(3) no
N1b Pt1b P1b C19b -92.1(3) no
N1b Pt1b N3b C8b 11.8(4) no
N1b Pt1b N3b C12b -174.9(5) no
N3b Pt1b N1b N2b -8.0(4) no
N3b Pt1b N1b C7b 166.1(7) no
Pt1a P1a C1a C2a -176.9(4) no
Pt1a P1a C1a C6a 7.4(7) no
Pt1a P1a C13a C14a -80.3(6) no
Pt1a P1a C13a C18a 93.1(6) no
Pt1a P1a C19a C20a -156.1(4) no
Pt1a P1a C19a C24a 22.0(6) no
C1a P1a C13a C14a 40.0(7) no
C1a P1a C13a C18a -146.6(6) no
C13a P1a C1a C2a 63.8(6) no
C13a P1a C1a C6a -111.9(6) no
C1a P1a C19a C20a 77.3(6) no
C1a P1a C19a C24a -104.6(5) no
C19a P1a C1a C2a -49.3(6) no
C19a P1a C1a C6a 135.1(6) no
C13a P1a C19a C20a -32.5(6) no
C13a P1a C19a C24a 145.6(5) no
C19a P1a C13a C14a 154.1(6) no
C19a P1a C13a C18a -32.5(8) no
Pt1b P1b C1b C2b 158.7(4) no
Pt1b P1b C1b C6b -27.0(6) no
Pt1b P1b C13b C14b -48.1(7) no
Pt1b P1b C13b C18b 129.0(6) no
Pt1b P1b C19b C20b -54.5(6) no
Pt1b P1b C19b C24b 126.2(5) no
C1b P1b C13b C14b 75.0(7) no
C1b P1b C13b C18b -108.0(7) no
C13b P1b C1b C2b 33.0(6) no
C13b P1b C1b C6b -152.6(5) no
C1b P1b C19b C20b -175.7(6) no
C1b P1b C19b C24b 4.9(7) no
C19b P1b C1b C2b -78.1(5) no
C19b P1b C1b C6b 96.3(6) no
C13b P1b C19b C20b 72.1(7) no
C13b P1b C19b C24b -107.2(7) no
C19b P1b C13b C14b -174.0(6) no
C19b P1b C13b C18b 3.0(8) no
Pt1a N1a N2a C8a 1.7(7) no
Pt1a N1a C7a N2b -176.5(4) no
Pt1a N1a C7a C6a 9.9(11) no
N2a N1a C7a N2b -3.4(9) no
N2a N1a C7a C6a -176.9(6) no
C7a N1a N2a C8a -172.5(6) no
Pt1b N1b N2b C7a -148.3(5) no
Pt1b N1b N2b C8b 3.5(8) no
Pt1b N1b C7b O1 -174.5(5) no
Pt1b N1b C7b C6b 3.4(11) no
N2b N1b C7b O1 -0.5(10) no
N2b N1b C7b C6b 177.4(6) no
C7b N1b N2b C7a 36.3(9) no
C7b N1b N2b C8b -171.8(6) no
N1a N2a C8a N3a -0.7(10) no
N1a N2a C8a C9a 176.9(6) no
N1b N2b C7a N1a 64.9(9) no
N1b N2b C7a C6a -120.6(7) no
N1b N2b C8b N3b 6.7(10) no
N1b N2b C8b C9b -176.5(6) no
C7a N2b C8b N3b 159.9(7) no
C7a N2b C8b C9b -23.3(11) no
C8b N2b C7a N1a -87.4(9) no
C8b N2b C7a C6a 87.1(8) no
Pt1a N3a C8a N2a -0.6(8) no
Pt1a N3a C8a C9a -178.1(5) no
Pt1a N3a C12a C11a 177.8(5) no
C8a N3a C12a C11a -0.4(11) no
C12a N3a C8a N2a 177.9(7) no
C12a N3a C8a C9a 0.4(11) no
Pt1b N3b C8b N2b -13.3(8) no
Pt1b N3b C8b C9b 169.7(5) no
Pt1b N3b C12b C11b -170.0(5) no
C8b N3b C12b C11b 2.9(12) no
C12b N3b C8b N2b 172.7(7) no
C12b N3b C8b C9b -4.2(11) no
P1a C1a C2a C3a -175.7(6) no
P1a C1a C6a C5a 172.6(5) no
P1a C1a C6a C7a -7.0(11) no
C2a C1a C6a C5a -2.7(11) no
C2a C1a C6a C7a 177.6(7) no
C6a C1a C2a C3a -0.0(12) no
P1b C1b C2b C3b 174.1(5) no
P1b C1b C6b C5b -171.4(5) no
P1b C1b C6b C7b 9.4(11) no
C2b C1b C6b C5b 2.8(10) no
C2b C1b C6b C7b -176.4(7) no
C6b C1b C2b C3b -0.4(11) no
C1a C2a C3a C4a 1.1(12) no
C1b C2b C3b C4b -0.9(12) no
C2a C3a C4a C5a 0.9(13) no
C2b C3b C4b C5b -0.4(13) no
C3a C4a C5a C6a -4.0(14) no
C3b C4b C5b C6b 3.0(13) no
C4a C5a C6a C1a 4.8(13) no
C4a C5a C6a C7a -175.5(8) no
C4b C5b C6b C1b -4.2(12) no
C4b C5b C6b C7b 175.1(7) no
C1a C6a C7a N1a -2.3(13) no
C1a C6a C7a N2b -176.0(7) no
C5a C6a C7a N1a 178.1(7) no
C5a C6a C7a N2b 4.4(10) no
C1b C6b C7b O1 -176.1(7) no
C1b C6b C7b N1b 5.9(12) no
C5b C6b C7b O1 4.7(10) no
C5b C6b C7b N1b -173.3(7) no
N2a C8a C9a C10a -177.1(7) no
N3a C8a C9a C10a 0.5(11) no
N2b C8b C9b C10b -174.4(7) no
N3b C8b C9b C10b 2.3(13) no
C8a C9a C10a C11a -1.3(13) no
C8b C9b C10b C11b 1.2(14) no
C9a C10a C11a C12a 1.3(13) no
C9b C10b C11b C12b -2.5(13) no
C10a C11a C12a N3a -0.4(13) no
C10b C11b C12b N3b 0.5(14) no
P1a C13a C14a C15a 175.5(7) no
P1a C13a C18a C17a -175.5(6) no
C14a C13a C18a C17a -2.3(14) no
C18a C13a C14a C15a 2.1(14) no
P1b C13b C14b C15b 176.7(6) no
P1b C13b C18b C17b -176.8(7) no
C14b C13b C18b C17b 0.2(14) no
C18b C13b C14b C15b -0.5(14) no
C13a C14a C15a C16a -0.6(17) no
C13b C14b C15b C16b 0.1(15) no
C14a C15a C16a C17a -0.6(18) no
C14b C15b C16b C17b 0.6(16) no
C15a C16a C17a C18a 0.4(18) no
C15b C16b C17b C18b -1.0(17) no
C16a C17a C18a C13a 1.0(16) no
C16b C17b C18b C13b 0.6(17) no
P1a C19a C20a C21a 178.5(5) no
P1a C19a C24a C23a -179.2(5) no
C20a C19a C24a C23a -1.1(11) no
C24a C19a C20a C21a 0.5(11) no
P1b C19b C20b C21b -176.4(5) no
P1b C19b C24b C23b 177.3(5) no
C20b C19b C24b C23b -2.1(12) no
C24b C19b C20b C21b 3.0(12) no
C19a C20a C21a C22a -0.0(12) no
C19b C20b C21b C22b -2.9(14) no
C20a C21a C22a C23a 0.2(12) no
C20b C21b C22b C23b 2.0(15) no
C21a C22a C23a C24a -0.8(12) no
C21b C22b C23b C24b -1.1(16) no
C22a C23a C24a C19a 1.2(12) no
C22b C23b C24b C19b 1.1(14) no
